data_7712600
loop_
_publ_author_name
'Deng, Yan-Ling'
'Chen, An-Na'
'Li, Wei'
'Xin, Shu-Sheng'
'Pan, Chun-Yang'

_publ_section_title
;
 Exploration of the oxygen reduction reaction activity of four transition
 metal borates: synthesis, structure and characterization.
;
_journal_name_full 'Dalton transactions (Cambridge, England : 2003)'
_journal_paper_doi 10.1039/d3dt00196b
_journal_year 2023
_chemical_formula_moiety 'C24 H32 Co2 N16 O8 S2, 2(B H3 O3)'
_chemical_formula_sum 'C24 H38 B2 Co2 N16 O14 S2'
_chemical_formula_weight 978.30
_chemical_name_systematic 22
_space_group_crystal_system triclinic
_space_group_IT_number 1
_space_group_name_Hall 'P 1'
_space_group_name_H-M_alt 'P 1'
_atom_sites_solution_hydrogens mixed
_atom_sites_solution_primary iterative
_audit_creation_date 2023-01-10
_audit_creation_method
;
Olex2 1.2
(compiled 2018.05.29 svn.r3508 for OlexSys, GUI svn.r5506)
;
_audit_update_record
;
2023-01-10 deposited with the CCDC.	2023-02-24 downloaded from the CCDC.
;
_cell_angle_alpha 76.555(2)
_cell_angle_beta 87.681(3)
_cell_angle_gamma 82.367(3)
_cell_formula_units_Z 1
_cell_length_a 9.1985(7)
_cell_length_b 9.6099(6)
_cell_length_c 11.5412(7)
_cell_measurement_reflns_used 4368
_cell_measurement_temperature 150(2)
_cell_measurement_theta_max 26.33
_cell_measurement_theta_min 2.20
_cell_volume 983.40(11)
_computing_cell_refinement 'SAINT V8.40B (?, 2016)'
_computing_data_reduction 'SAINT V8.40B (?, 2016)'
_computing_molecular_graphics 'Olex2 (Dolomanov et al., 2009)'
_computing_publication_material 'Olex2 (Dolomanov et al., 2009)'
_computing_structure_refinement 'ShelXL (Sheldrick, 2015)'
_computing_structure_solution 'olex2.solve (Bourhis et al., 2015)'
_diffrn_ambient_temperature 150.0
_diffrn_measured_fraction_theta_full 0.993
_diffrn_measured_fraction_theta_max 0.993
_diffrn_measurement_device_type 'Bruker APEX-II CCD'
_diffrn_measurement_method '\f and \w scans'
_diffrn_radiation_type MoK\a
_diffrn_radiation_wavelength 0.71073
_diffrn_reflns_av_R_equivalents 0.0468
_diffrn_reflns_av_unetI/netI 0.0552
_diffrn_reflns_Laue_measured_fraction_full 0.993
_diffrn_reflns_Laue_measured_fraction_max 0.993
_diffrn_reflns_limit_h_max 11
_diffrn_reflns_limit_h_min -11
_diffrn_reflns_limit_k_max 12
_diffrn_reflns_limit_k_min -12
_diffrn_reflns_limit_l_max 14
_diffrn_reflns_limit_l_min -14
_diffrn_reflns_number 20328
_diffrn_reflns_point_group_measured_fraction_full 0.988
_diffrn_reflns_point_group_measured_fraction_max 0.982
_diffrn_reflns_theta_full 25.242
_diffrn_reflns_theta_max 26.409
_diffrn_reflns_theta_min 2.508
_diffrn_standards_number 0
_exptl_absorpt_coefficient_mu 1.034
_exptl_absorpt_correction_T_max 0.0276
_exptl_absorpt_correction_T_min 0.0115
_exptl_absorpt_correction_type none
_exptl_absorpt_process_details
;
SADABS-2016/2 (Bruker,2016/2) was used for absorption correction.
wR2(int) was 0.0622 before and 0.0575 after correction.
The Ratio of minimum to maximum transmission is 0.4167.
The \l/2 correction factor is Not present.
;
_exptl_crystal_colour 'clear pinkish orange'
_exptl_crystal_colour_lustre clear
_exptl_crystal_colour_modifier pinkish
_exptl_crystal_colour_primary orange
_exptl_crystal_density_diffrn 1.652
_exptl_crystal_density_method 'not measured'
_exptl_crystal_description block
_exptl_crystal_F_000 502
_exptl_crystal_size_max 0.48
_exptl_crystal_size_mid 0.36
_exptl_crystal_size_min 0.12
_refine_diff_density_max 0.421
_refine_diff_density_min -0.415
_refine_diff_density_rms 0.067
_refine_ls_abs_structure_details
;
 Flack x determined using 2652 quotients [(I+)-(I-)]/[(I+)+(I-)]
 (Parsons, Flack and Wagner, Acta Cryst. B69 (2013) 249-259).
;
_refine_ls_abs_structure_Flack 0.45(3)
_refine_ls_extinction_method none
_refine_ls_goodness_of_fit_ref 1.069
_refine_ls_hydrogen_treatment mixed
_refine_ls_matrix_type full
_refine_ls_number_parameters 554
_refine_ls_number_reflns 7949
_refine_ls_number_restraints 5
_refine_ls_restrained_S_all 1.068
_refine_ls_R_factor_all 0.0583
_refine_ls_R_factor_gt 0.0435
_refine_ls_shift/su_max 0.582
_refine_ls_shift/su_mean 0.002
_refine_ls_structure_factor_coef Fsqd
_refine_ls_weighting_details 'w=1/[\s^2^(Fo^2^)+(0.0483P)^2^+0.4192P] where P=(Fo^2^+2Fc^2^)/3'
_refine_ls_weighting_scheme calc
_refine_ls_wR_factor_gt 0.1003
_refine_ls_wR_factor_ref 0.1116
_reflns_Friedel_coverage 0.977
_reflns_Friedel_fraction_full 0.982
_reflns_Friedel_fraction_max 0.970
_reflns_number_gt 6307
_reflns_number_total 7949
_reflns_threshold_expression 'I > 2\s(I)'
_cod_data_source_file d3dt00196b2.cif
_cod_data_source_block lwwwww
_cod_database_code 7712600
_shelx_shelxl_version_number 2018/3
_shelx_space_group_comment
;
The symmetry employed for this shelxl refinement is uniquely defined
by the following loop, which should always be used as a source of
symmetry information in preference to the above space-group names.
They are only intended as comments.
;
_shelx_estimated_absorpt_t_max 0.886
_shelx_estimated_absorpt_t_min 0.637
_olex2_refinement_description
;
1. Fixed Uiso
 At 1.2 times of:
  All C(H) groups, All N(H) groups
 At 1.5 times of:
  All O(H) groups
2. Restrained distances
 N6-H6
 0.88 with sigma of 0.02
 O13-H13A
 0.89 with sigma of 0.02
3.a Aromatic/amide H refined with riding coordinates:
 N2(H2), N4(H4), N8(H8), N10(H10), N12(H12), N14(H14), N16(H16), C1(H1),
 C2(H2A), C3(H3), C4(H4A), C5(H5), C6(H6A), C7(H7), C8(H8A), C9(H9), C10(H10A),
 C11(H11), C12(H12A), C13(H13), C14(H14A), C15(H15), C16(H16A), C17(H17),
 C18(H18), C19(H19), C20(H20), C21(H21), C22(H22), C23(H23), C24(H24)
3.b Idealised tetrahedral OH refined as rotating group:
 O9(H9A), O10(H10B), O11(H11A), O12(H12B), O14(H14B)
;
_olex2_submission_special_instructions 'No special instructions were received'

loop_
_space_group_symop_operation_xyz
'x, y, z'

loop_
_atom_site_label
_atom_site_type_symbol
_atom_site_fract_x
_atom_site_fract_y
_atom_site_fract_z
_atom_site_U_iso_or_equiv
_atom_site_adp_type
_atom_site_occupancy
_atom_site_site_symmetry_order
_atom_site_calc_flag
_atom_site_refinement_flags_posn
_atom_site_refinement_flags_adp
_atom_site_refinement_flags_occupancy
_atom_site_disorder_assembly
_atom_site_disorder_group
Co1 Co 0.2949(3) 0.6054(3) 0.6700(2) 0.02674(17) Uani 1 1 d . . . . .
Co2 Co 0.2955(3) 0.6060(3) 0.1697(2) 0.02709(17) Uani 1 1 d . . . . .
S1 S 0.3645(3) 0.7905(2) 0.8810(2) 0.0260(6) Uani 1 1 d . . . . .
S2 S 0.2246(3) 0.4209(3) 0.4586(2) 0.0256(6) Uani 1 1 d . . . . .
O1 O 0.2839(11) 0.9245(10) 0.8982(8) 0.034(2) Uani 1 1 d . . . . .
O2 O 0.5220(11) 0.7988(11) 0.8800(9) 0.043(3) Uani 1 1 d . . . . .
O3 O 0.3277(12) 0.6719(10) 0.9790(8) 0.039(2) Uani 1 1 d . . . . .
O4 O 0.3196(10) 0.7652(9) 0.7675(8) 0.032(2) Uani 1 1 d . . . . .
O5 O 0.2668(11) 0.4444(10) 0.5731(7) 0.037(2) Uani 1 1 d . . . . .
O6 O 0.0679(10) 0.4080(9) 0.4605(8) 0.033(2) Uani 1 1 d . . . . .
O7 O 0.3133(12) 0.2842(9) 0.4399(8) 0.035(2) Uani 1 1 d . . . . .
O8 O 0.2592(9) 0.5407(8) 0.3600(8) 0.0270(19) Uani 1 1 d . . . . .
N1 N 0.3999(13) 0.4273(11) 0.7926(9) 0.030(2) Uani 1 1 d . . . . .
N2 N 0.3837(14) 0.2850(10) 0.7975(11) 0.040(3) Uani 1 1 d . . . . .
H2 H 0.320648 0.257976 0.754361 0.048 Uiso 1 1 calc R . . . .
N3 N 0.0896(13) 0.5864(10) 0.7482(10) 0.030(2) Uani 1 1 d . . . . .
N4 N -0.0002(14) 0.6805(13) 0.7977(10) 0.048(3) Uani 1 1 d . . . . .
H4 H 0.027725 0.761643 0.806343 0.057 Uiso 1 1 calc R . . . .
N5 N 0.1890(13) 0.7874(11) 0.5441(10) 0.031(2) Uani 1 1 d . . . . .
N6 N 0.2035(12) 0.9216(11) 0.5415(8) 0.033(3) Uani 1 1 d D . . . .
H6 H 0.268(6) 0.940(7) 0.587(5) 0.019(16) Uiso 1 1 d D . . . .
N7 N 0.5066(13) 0.6314(12) 0.5904(10) 0.034(3) Uani 1 1 d . . . . .
N8 N 0.5850(12) 0.5275(12) 0.5442(11) 0.048(3) Uani 1 1 d . . . . .
H8 H 0.558925 0.444505 0.538420 0.058 Uiso 1 1 calc R . . . .
N9 N 0.5100(13) 0.4929(13) 0.1898(11) 0.040(3) Uani 1 1 d . . . . .
N10 N 0.5551(15) 0.3728(13) 0.2763(11) 0.049(3) Uani 1 1 d . . . . .
H10 H 0.504048 0.323904 0.334111 0.059 Uiso 1 1 calc R . . . .
N11 N 0.0833(13) 0.7178(11) 0.1528(9) 0.032(2) Uani 1 1 d . . . . .
N12 N -0.0387(17) 0.6876(17) 0.2184(13) 0.059(4) Uani 1 1 d . . . . .
H12 H -0.047423 0.614144 0.278977 0.071 Uiso 1 1 calc R . . . .
N13 N 0.2120(13) 0.4208(11) 0.1361(9) 0.031(2) Uani 1 1 d . . . . .
N14 N 0.1615(17) 0.3066(13) 0.1990(9) 0.096(6) Uani 1 1 d . . . . .
H14 H 0.133760 0.301497 0.273607 0.116 Uiso 1 1 calc R . . . .
N15 N 0.3828(12) 0.7870(11) 0.2068(10) 0.033(3) Uani 1 1 d . . . . .
N16 N 0.3739(14) 0.9232(12) 0.1291(11) 0.058(3) Uani 1 1 d . . . . .
H16 H 0.327058 0.959194 0.061623 0.069 Uiso 1 1 calc R . . . .
C1 C 0.4745(18) 0.1936(16) 0.8751(12) 0.041(3) Uani 1 1 d . . . . .
H1 H 0.485128 0.091229 0.891692 0.049 Uiso 1 1 calc R . . . .
C2 C 0.5514(16) 0.2794(14) 0.9273(13) 0.039(3) Uani 1 1 d . . . . .
H2A H 0.621906 0.246662 0.988787 0.046 Uiso 1 1 calc R . . . .
C3 C 0.5047(14) 0.4208(15) 0.8718(12) 0.037(3) Uani 1 1 d . . . . .
H3 H 0.541587 0.502276 0.887598 0.044 Uiso 1 1 calc R . . . .
C4 C 0.0051(17) 0.4799(15) 0.7570(13) 0.040(3) Uani 1 1 d . . . . .
H4A H 0.033377 0.393863 0.730207 0.048 Uiso 1 1 calc R . . . .
C5 C -0.1285(14) 0.5132(18) 0.8104(16) 0.064(5) Uani 1 1 d . . . . .
H5 H -0.205276 0.454299 0.828576 0.076 Uiso 1 1 calc R . . . .
C6 C -0.1284(18) 0.6460(16) 0.8317(14) 0.048(3) Uani 1 1 d . . . . .
H6A H -0.205768 0.701342 0.864369 0.058 Uiso 1 1 calc R . . . .
C7 C 0.0896(16) 0.7938(12) 0.4639(12) 0.036(3) Uani 1 1 d . . . . .
H7 H 0.056544 0.711858 0.445621 0.044 Uiso 1 1 calc R . . . .
C8 C 0.0386(19) 0.9364(16) 0.4089(15) 0.052(4) Uani 1 1 d . . . . .
H8A H -0.034713 0.970117 0.349723 0.063 Uiso 1 1 calc R . . . .
C9 C 0.1154(19) 1.0134(14) 0.4579(13) 0.046(4) Uani 1 1 d . . . . .
H9 H 0.110143 1.115599 0.438222 0.055 Uiso 1 1 calc R . . . .
C10 C 0.5820(17) 0.7347(15) 0.5889(15) 0.043(4) Uani 1 1 d . . . . .
H10A H 0.549808 0.816349 0.620800 0.052 Uiso 1 1 calc R . . . .
C11 C 0.714(2) 0.712(2) 0.5358(19) 0.082(6) Uani 1 1 d . . . . .
H11 H 0.787458 0.773925 0.521413 0.099 Uiso 1 1 calc R . . . .
C12 C 0.7195(19) 0.583(2) 0.5072(17) 0.079(7) Uani 1 1 d . . . . .
H12A H 0.799314 0.537645 0.468993 0.095 Uiso 1 1 calc R . . . .
C13 C 0.6207(14) 0.5284(19) 0.1161(15) 0.047(4) Uani 1 1 d . . . . .
H13 H 0.611872 0.604631 0.046592 0.056 Uiso 1 1 calc R . . . .
C14 C 0.7463(17) 0.444(2) 0.1513(18) 0.075(6) Uani 1 1 d . . . . .
H14A H 0.840791 0.450828 0.115760 0.089 Uiso 1 1 calc R . . . .
C15 C 0.709(2) 0.348(2) 0.2472(17) 0.088(8) Uani 1 1 d . . . . .
H15 H 0.776218 0.272048 0.291268 0.106 Uiso 1 1 calc R . . . .
C16 C 0.0372(19) 0.8329(15) 0.0691(14) 0.046(4) Uani 1 1 d . . . . .
H16A H 0.102966 0.873574 0.008995 0.055 Uiso 1 1 calc R . . . .
C17 C -0.0975(19) 0.8889(18) 0.0698(14) 0.059(4) Uani 1 1 d . . . . .
H17 H -0.145701 0.970198 0.015441 0.070 Uiso 1 1 calc R . . . .
C18 C -0.154(2) 0.805(2) 0.1661(18) 0.063(4) Uani 1 1 d . . . . .
H18 H -0.251063 0.818407 0.195561 0.075 Uiso 1 1 calc R . . . .
C19 C 0.1791(19) 0.4113(14) 0.0270(13) 0.041(4) Uani 1 1 d . . . . .
H19 H 0.190143 0.482033 -0.044443 0.049 Uiso 1 1 calc R . . . .
C20 C 0.1248(16) 0.2776(15) 0.0356(16) 0.053(4) Uani 1 1 d . . . . .
H20 H 0.078474 0.248084 -0.025141 0.063 Uiso 1 1 calc R . . . .
C21 C 0.153(2) 0.2003(19) 0.1493(15) 0.073(5) Uani 1 1 d . . . . .
H21 H 0.163436 0.099254 0.181993 0.087 Uiso 1 1 calc R . . . .
C22 C 0.4138(19) 0.8027(16) 0.3111(12) 0.044(4) Uani 1 1 d . . . . .
H22 H 0.405948 0.729828 0.381676 0.052 Uiso 1 1 calc R . . . .
C23 C 0.4576(18) 0.9294(18) 0.3114(13) 0.053(4) Uani 1 1 d . . . . .
H23 H 0.472710 0.966320 0.378908 0.064 Uiso 1 1 calc R . . . .
C24 C 0.475(3) 0.9910(19) 0.2018(19) 0.102(9) Uani 1 1 d . . . . .
H24 H 0.536635 1.063149 0.170649 0.123 Uiso 1 1 calc R . . . .
O9 O 0.4465(11) 0.0745(9) 0.6089(9) 0.034(2) Uani 1 1 d . . . . .
H9A H 0.406655 0.155556 0.571918 0.051 Uiso 1 1 calc GR . . . .
O10 O 0.6653(10) -0.0094(10) 0.7152(8) 0.034(2) Uani 1 1 d . . . . .
H10B H 0.638005 0.007155 0.781559 0.050 Uiso 1 1 calc GR . . . .
O11 O 0.6516(11) 0.2012(10) 0.5599(10) 0.045(3) Uani 1 1 d . . . . .
H11A H 0.737738 0.198263 0.582657 0.067 Uiso 1 1 calc GR . . . .
B1 B 0.5874(16) 0.0827(15) 0.6298(14) 0.030(3) Uani 1 1 d . . . . .
O12 O 0.9465(11) 0.0086(10) 0.7791(9) 0.040(2) Uani 1 1 d . . . . .
H12B H 0.858538 0.014507 0.759582 0.060 Uiso 1 1 calc GR . . . .
O13 O 0.9256(10) 0.2203(9) 0.6219(8) 0.033(2) Uani 1 1 d D . . . .
H13A H 0.974(5) 0.286(4) 0.582(4) -0.001(11) Uiso 1 1 d D . . . .
O14 O 1.1458(10) 0.1425(10) 0.7301(9) 0.033(2) Uani 1 1 d . . . . .
H14B H 1.182844 0.080367 0.788546 0.050 Uiso 1 1 calc GR . . . .
B2 B 1.0070(17) 0.1160(16) 0.7118(13) 0.032(3) Uani 1 1 d . . . . .

loop_
_atom_site_aniso_label
_atom_site_aniso_U_11
_atom_site_aniso_U_22
_atom_site_aniso_U_33
_atom_site_aniso_U_23
_atom_site_aniso_U_13
_atom_site_aniso_U_12
Co1 0.0294(4) 0.0272(3) 0.0245(3) -0.0060(2) 0.0002(2) -0.0068(2)
Co2 0.0296(4) 0.0267(3) 0.0246(3) -0.0047(2) 0.0015(2) -0.0051(2)
S1 0.0289(17) 0.0251(14) 0.0234(14) -0.0034(12) -0.0004(12) -0.0051(12)
S2 0.0275(16) 0.0277(15) 0.0228(14) -0.0067(12) 0.0005(12) -0.0058(12)
O1 0.038(5) 0.036(5) 0.029(4) -0.011(4) -0.003(4) -0.001(4)
O2 0.032(6) 0.053(6) 0.042(6) -0.005(5) 0.003(5) -0.007(5)
O3 0.052(7) 0.046(5) 0.023(4) -0.009(4) 0.001(4) -0.013(4)
O4 0.043(6) 0.027(4) 0.031(5) -0.009(4) 0.007(4) -0.015(4)
O5 0.052(6) 0.037(5) 0.021(4) -0.005(4) -0.013(4) -0.005(4)
O6 0.027(5) 0.036(5) 0.035(5) -0.002(4) -0.006(4) -0.010(4)
O7 0.049(6) 0.026(4) 0.028(4) -0.003(4) 0.000(4) 0.004(4)
O8 0.030(5) 0.017(4) 0.029(4) 0.004(3) 0.006(4) -0.002(3)
N1 0.036(7) 0.033(6) 0.024(5) -0.009(4) 0.002(5) -0.007(5)
N2 0.056(8) 0.023(5) 0.045(6) -0.006(5) 0.002(6) -0.024(5)
N3 0.036(6) 0.020(4) 0.037(5) -0.009(4) 0.009(4) -0.017(4)
N4 0.060(8) 0.054(7) 0.039(6) -0.031(5) 0.011(5) -0.009(6)
N5 0.034(7) 0.022(5) 0.038(6) -0.007(4) -0.001(5) -0.007(4)
N6 0.041(6) 0.042(6) 0.019(4) -0.011(4) -0.010(4) -0.003(5)
N7 0.030(6) 0.044(6) 0.027(5) -0.006(4) -0.003(4) 0.001(4)
N8 0.026(6) 0.040(6) 0.067(7) 0.007(5) 0.004(5) -0.001(4)
N9 0.032(6) 0.048(6) 0.044(6) -0.014(5) 0.004(5) -0.016(5)
N10 0.050(8) 0.047(7) 0.038(6) 0.000(5) 0.009(5) 0.017(6)
N11 0.044(7) 0.027(5) 0.019(5) 0.000(4) 0.001(4) 0.004(4)
N12 0.065(9) 0.076(9) 0.050(7) -0.029(7) 0.007(6) -0.034(7)
N13 0.046(7) 0.029(5) 0.019(5) -0.006(4) -0.007(4) -0.007(4)
N14 0.213(18) 0.079(8) 0.020(4) -0.021(5) 0.029(7) -0.092(10)
N15 0.034(6) 0.028(5) 0.036(6) -0.004(5) 0.010(5) -0.010(4)
N16 0.085(7) 0.033(4) 0.054(5) -0.003(4) -0.013(4) -0.011(4)
C1 0.051(9) 0.043(7) 0.030(6) -0.010(5) 0.002(6) -0.012(6)
C2 0.042(8) 0.037(7) 0.041(7) -0.009(6) -0.009(6) -0.013(6)
C3 0.026(7) 0.044(7) 0.038(7) -0.001(6) -0.011(5) -0.009(5)
C4 0.038(8) 0.039(7) 0.043(7) -0.006(6) -0.003(6) -0.016(6)
C5 0.019(6) 0.062(9) 0.091(11) 0.023(8) 0.015(6) -0.013(6)
C6 0.041(8) 0.051(7) 0.046(7) 0.000(6) 0.010(6) 0.000(6)
C7 0.051(9) 0.022(6) 0.041(7) -0.015(5) -0.003(6) -0.006(5)
C8 0.055(10) 0.045(8) 0.046(8) 0.007(7) -0.015(7) 0.004(7)
C9 0.068(10) 0.022(6) 0.040(7) 0.002(5) -0.006(7) 0.006(6)
C10 0.036(8) 0.032(7) 0.067(9) -0.014(6) -0.003(7) -0.015(6)
C11 0.070(13) 0.067(10) 0.107(14) 0.005(9) -0.035(10) -0.034(8)
C12 0.031(8) 0.107(14) 0.069(11) 0.024(10) 0.020(7) 0.017(9)
C13 0.019(6) 0.073(9) 0.056(8) -0.034(7) 0.016(5) -0.008(6)
C14 0.017(6) 0.125(14) 0.105(13) -0.082(11) -0.002(6) 0.003(7)
C15 0.076(13) 0.098(14) 0.092(13) -0.054(11) -0.058(12) 0.057(11)
C16 0.061(10) 0.035(7) 0.037(7) -0.008(6) -0.014(6) 0.011(6)
C17 0.065(8) 0.061(7) 0.041(6) -0.003(5) 0.011(5) 0.006(6)
C18 0.040(8) 0.078(10) 0.073(9) -0.030(7) -0.005(7) 0.006(6)
C19 0.073(11) 0.023(6) 0.029(7) -0.010(5) -0.011(7) -0.004(6)
C20 0.033(7) 0.047(8) 0.094(12) -0.044(8) -0.027(7) -0.005(6)
C21 0.134(14) 0.052(7) 0.043(7) -0.021(6) 0.026(7) -0.042(7)
C22 0.064(11) 0.044(8) 0.022(6) -0.001(6) -0.010(7) -0.014(7)
C23 0.055(10) 0.070(10) 0.041(7) -0.030(7) 0.002(6) 0.000(7)
C24 0.18(2) 0.073(10) 0.090(12) -0.052(10) 0.083(13) -0.094(12)
O9 0.042(6) 0.024(4) 0.034(5) 0.001(4) -0.010(4) -0.005(3)
O10 0.025(5) 0.038(5) 0.037(5) -0.005(4) -0.003(4) -0.005(4)
O11 0.036(6) 0.042(5) 0.048(6) 0.013(5) -0.012(5) -0.015(4)
B1 0.024(7) 0.027(6) 0.039(7) -0.008(5) 0.006(5) -0.005(5)
O12 0.025(5) 0.042(5) 0.048(6) 0.002(4) -0.006(4) -0.010(4)
O13 0.037(6) 0.026(4) 0.034(5) 0.003(4) -0.002(4) -0.009(4)
O14 0.019(4) 0.036(5) 0.043(5) -0.003(4) 0.002(4) -0.007(3)
B2 0.037(8) 0.030(6) 0.029(6) -0.004(5) -0.010(6) -0.003(5)

loop_
_atom_type_symbol
_atom_type_description
_atom_type_scat_dispersion_real
_atom_type_scat_dispersion_imag
_atom_type_scat_source
C C 0.0033 0.0016 'International Tables Vol C Tables 4.2.6.8 and 6.1.1.4'
H H 0.0000 0.0000 'International Tables Vol C Tables 4.2.6.8 and 6.1.1.4'
B B 0.0013 0.0007 'International Tables Vol C Tables 4.2.6.8 and 6.1.1.4'
Co Co 0.3494 0.9721 'International Tables Vol C Tables 4.2.6.8 and 6.1.1.4'
N N 0.0061 0.0033 'International Tables Vol C Tables 4.2.6.8 and 6.1.1.4'
O O 0.0106 0.0060 'International Tables Vol C Tables 4.2.6.8 and 6.1.1.4'
S S 0.1246 0.1234 'International Tables Vol C Tables 4.2.6.8 and 6.1.1.4'

loop_
_geom_angle_atom_site_label_1
_geom_angle_atom_site_label_2
_geom_angle_atom_site_label_3
_geom_angle
_geom_angle_site_symmetry_1
_geom_angle_site_symmetry_3
_geom_angle_publ_flag
O4 Co1 O5 179.1(5) . . ?
O4 Co1 N5 82.9(4) . . ?
N1 Co1 O4 97.1(4) . . ?
N1 Co1 O5 83.0(4) . . ?
N1 Co1 N5 179.6(6) . . ?
N1 Co1 N7 86.6(4) . . ?
N3 Co1 O4 88.5(4) . . ?
N3 Co1 O5 90.6(4) . . ?
N3 Co1 N1 94.2(4) . . ?
N3 Co1 N5 86.2(4) . . ?
N3 Co1 N7 178.2(6) . . ?
N5 Co1 O5 97.0(4) . . ?
N7 Co1 O4 89.8(4) . . ?
N7 Co1 O5 91.1(4) . . ?
N7 Co1 N5 93.0(4) . . ?
O8 Co2 O3 179.0(5) . 1_554 ?
N9 Co2 O3 90.9(4) . 1_554 ?
N9 Co2 O8 90.0(4) . . ?
N9 Co2 N13 90.8(5) . . ?
N9 Co2 N15 88.0(4) . . ?
N11 Co2 O3 90.0(4) . 1_554 ?
N11 Co2 O8 89.1(4) . . ?
N11 Co2 N9 179.1(6) . . ?
N11 Co2 N13 89.5(4) . . ?
N11 Co2 N15 91.7(4) . . ?
N13 Co2 O3 86.5(4) . 1_554 ?
N13 Co2 O8 93.1(4) . . ?
N15 Co2 O3 94.4(4) . 1_554 ?
N15 Co2 O8 85.9(4) . . ?
N15 Co2 N13 178.5(6) . . ?
O1 S1 O2 109.9(6) . . ?
O1 S1 O3 108.9(6) . . ?
O1 S1 O4 108.6(6) . . ?
O2 S1 O3 109.8(6) . . ?
O2 S1 O4 110.5(6) . . ?
O4 S1 O3 109.1(5) . . ?
O5 S2 O7 108.0(6) . . ?
O5 S2 O8 110.5(5) . . ?
O6 S2 O5 109.7(6) . . ?
O6 S2 O7 110.4(6) . . ?
O6 S2 O8 110.2(5) . . ?
O8 S2 O7 108.0(5) . . ?
S1 O3 Co2 144.5(6) . 1_556 ?
S1 O4 Co1 145.4(6) . . ?
S2 O5 Co1 144.7(6) . . ?
S2 O8 Co2 144.7(6) . . ?
N2 N1 Co1 124.8(9) . . ?
C3 N1 Co1 130.0(9) . . ?
C3 N1 N2 104.9(11) . . ?
C1 N2 N1 112.1(12) . . ?
N4 N3 Co1 129.8(8) . . ?
C4 N3 Co1 129.2(10) . . ?
C4 N3 N4 100.8(12) . . ?
C6 N4 N3 116.9(12) . . ?
N6 N5 Co1 124.3(8) . . ?
N6 N5 C7 105.3(10) . . ?
C7 N5 Co1 130.1(9) . . ?
N5 N6 C9 111.0(11) . . ?
N8 N7 Co1 121.8(9) . . ?
C10 N7 Co1 127.1(11) . . ?
C10 N7 N8 110.7(12) . . ?
N7 N8 C12 104.0(13) . . ?
N10 N9 Co2 126.3(9) . . ?
C13 N9 Co2 123.7(11) . . ?
C13 N9 N10 110.0(13) . . ?
N9 N10 C15 101.3(12) . . ?
N12 N11 Co2 129.4(9) . . ?
C16 N11 Co2 126.5(11) . . ?
C16 N11 N12 104.1(14) . . ?
N11 N12 C18 104.8(14) . . ?
N14 N13 Co2 136.8(8) . . ?
N14 N13 C19 100.1(11) . . ?
C19 N13 Co2 122.5(9) . . ?
C21 N14 N13 118.3(11) . . ?
N16 N15 Co2 124.2(9) . . ?
C22 N15 Co2 126.0(9) . . ?
C22 N15 N16 107.3(11) . . ?
N15 N16 C24 96.8(11) . . ?
N2 C1 C2 105.9(12) . . ?
C3 C2 C1 106.6(13) . . ?
N1 C3 C2 110.5(12) . . ?
N3 C4 C5 110.7(14) . . ?
C6 C5 C4 106.7(12) . . ?
N4 C6 C5 104.7(13) . . ?
N5 C7 C8 111.3(12) . . ?
C9 C8 C7 104.1(13) . . ?
C8 C9 N6 108.2(12) . . ?
N7 C10 C11 110.6(15) . . ?
C12 C11 C10 106.7(15) . . ?
C11 C12 N8 107.8(16) . . ?
N9 C13 C14 111.9(17) . . ?
C15 C14 C13 104.7(15) . . ?
C14 C15 N10 111.9(13) . . ?
C17 C16 N11 119.3(16) . . ?
C16 C17 C18 103.1(15) . . ?
C17 C18 N12 108.6(16) . . ?
N13 C19 C20 108.4(12) . . ?
C21 C20 C19 105.7(13) . . ?
N14 C21 C20 98.6(13) . . ?
N15 C22 C23 114.5(13) . . ?
C24 C23 C22 105.7(14) . . ?
C23 C24 N16 106.1(13) . . ?
O9 B1 O11 117.4(12) . . ?
O10 B1 O9 123.4(11) . . ?
O10 B1 O11 119.1(12) . . ?
O12 B2 O13 121.2(13) . . ?
O12 B2 O14 122.8(12) . . ?
O14 B2 O13 115.8(12) . . ?

loop_
_geom_bond_atom_site_label_1
_geom_bond_atom_site_label_2
_geom_bond_distance
_geom_bond_site_symmetry_2
_geom_bond_publ_flag
Co1 O4 2.144(9) . ?
Co1 O5 2.155(10) . ?
Co1 N1 2.100(11) . ?
Co1 N3 2.072(11) . ?
Co1 N5 2.144(11) . ?
Co1 N7 2.139(12) . ?
Co2 O3 2.165(9) 1_554 ?
Co2 O8 2.164(9) . ?
Co2 N9 2.115(13) . ?
Co2 N11 2.093(11) . ?
Co2 N13 2.148(11) . ?
Co2 N15 2.145(11) . ?
S1 O1 1.450(10) . ?
S1 O2 1.462(11) . ?
S1 O3 1.471(10) . ?
S1 O4 1.471(10) . ?
S2 O5 1.467(9) . ?
S2 O6 1.462(9) . ?
S2 O7 1.507(10) . ?
S2 O8 1.477(8) . ?
N1 N2 1.384(14) . ?
N1 C3 1.341(16) . ?
N2 C1 1.331(18) . ?
N3 N4 1.353(15) . ?
N3 C4 1.348(16) . ?
N4 C6 1.29(2) . ?
N5 N6 1.307(14) . ?
N5 C7 1.314(17) . ?
N6 C9 1.358(17) . ?
N7 N8 1.352(16) . ?
N7 C10 1.281(17) . ?
N8 C12 1.42(2) . ?
N9 N10 1.368(16) . ?
N9 C13 1.329(18) . ?
N10 C15 1.45(2) . ?
N11 N12 1.353(18) . ?
N11 C16 1.322(16) . ?
N12 C18 1.47(2) . ?
N13 N14 1.298(14) . ?
N13 C19 1.334(17) . ?
N14 C21 1.29(2) . ?
N15 N16 1.398(14) . ?
N15 C22 1.294(18) . ?
N16 C24 1.57(2) . ?
C1 C2 1.401(19) . ?
C2 C3 1.380(17) . ?
C4 C5 1.39(2) . ?
C5 C6 1.35(2) . ?
C7 C8 1.396(17) . ?
C8 C9 1.32(2) . ?
C10 C11 1.35(3) . ?
C11 C12 1.34(3) . ?
C13 C14 1.34(2) . ?
C14 C15 1.33(3) . ?
C16 C17 1.28(2) . ?
C17 C18 1.34(2) . ?
C19 C20 1.420(18) . ?
C20 C21 1.37(3) . ?
C22 C23 1.33(2) . ?
C23 C24 1.28(3) . ?
O9 B1 1.343(17) . ?
O10 B1 1.323(17) . ?
O11 B1 1.417(16) . ?
O12 B2 1.312(17) . ?
O13 B2 1.422(16) . ?
O14 B2 1.369(18) . ?

loop_
_geom_hbond_atom_site_label_D
_geom_hbond_atom_site_label_H
_geom_hbond_atom_site_label_A
_geom_hbond_distance_DH
_geom_hbond_distance_HA
_geom_hbond_distance_DA
_geom_hbond_angle_DHA
_geom_hbond_site_symmetry_A
_geom_hbond_publ_flag
N16 H16 O1 0.88 2.05 2.819(15) 145.0 1_554 yes
O9 H9A O7 0.84 1.88 2.660(13) 153.9 . yes
O11 H11A O13 0.84 1.86 2.689(14) 171.6 . yes
O12 H12B O10 0.84 1.93 2.757(13) 169.4 . yes
O13 H13A O6 0.86(3) 1.87(3) 2.703(12) 164(5) 1_655 yes
O14 H14B O1 0.84 1.88 2.715(14) 169.4 1_645 yes
